data_1567323
loop_
_publ_author_name
'Suhr, Simon'
'Walter, Robert Richerd Marten'
'Beerhues, Julia'
'Albold, Uta'
'Sarkar, Biprajit'

_publ_section_title
;
 Rhodium Diamidobenzene Complexes: A Tale of Different Substituents on the
 Diamidobenzene Ligand
;
_journal_name_full 'Chemical Science'
_journal_paper_doi 10.1039/D2SC03227A
_journal_year 2022
_chemical_formula_moiety 'C30 H32 N3 Rh, 2(B F4), C2 H3 N'
_chemical_formula_sum 'C32 H35 B2 F8 N4 Rh'
_chemical_formula_weight 752.17
_space_group_crystal_system monoclinic
_space_group_IT_number 14
_space_group_name_Hall '-P 2ybc'
_space_group_name_H-M_alt 'P 1 21/c 1'
_atom_sites_solution_hydrogens geom
_atom_sites_solution_primary dual
_audit_creation_date 2022-06-02
_audit_creation_method
;
Olex2 1.3
(compiled 2020.11.12 svn.r5f609507 for OlexSys, GUI svn.r6408)
;
_audit_update_record
;
2022-06-07 deposited with the CCDC.	2022-07-15 downloaded from the CCDC.
;
_cell_angle_alpha 90
_cell_angle_beta 92.687(2)
_cell_angle_gamma 90
_cell_formula_units_Z 4
_cell_length_a 13.2373(6)
_cell_length_b 12.7617(6)
_cell_length_c 19.6601(9)
_cell_measurement_reflns_used 10757
_cell_measurement_temperature 140.0
_cell_measurement_theta_max 33.183
_cell_measurement_theta_min 1.540
_cell_volume 3317.5(3)
_computing_molecular_graphics 'Olex2 1.3 (Dolomanov et al., 2009)'
_computing_publication_material 'Olex2 1.3 (Dolomanov et al., 2009)'
_computing_structure_refinement 'SHELXL 2018/3 (Sheldrick, 2015)'
_computing_structure_solution 'SHELXT 2018/2 (Sheldrick, 2018)'
_diffrn_ambient_temperature 140.0
_diffrn_measured_fraction_theta_full 1.000
_diffrn_measured_fraction_theta_max 0.997
_diffrn_measurement_device_type 'Bruker Kappa APEXII Duo'
_diffrn_measurement_method 'omega + phi scans'
_diffrn_radiation_type MoK\a
_diffrn_radiation_wavelength 0.71073
_diffrn_reflns_av_R_equivalents 0.0257
_diffrn_reflns_av_unetI/netI 0.0173
_diffrn_reflns_Laue_measured_fraction_full 1.000
_diffrn_reflns_Laue_measured_fraction_max 0.997
_diffrn_reflns_limit_h_max 20
_diffrn_reflns_limit_h_min -20
_diffrn_reflns_limit_k_max 19
_diffrn_reflns_limit_k_min -19
_diffrn_reflns_limit_l_max 28
_diffrn_reflns_limit_l_min -29
_diffrn_reflns_number 89550
_diffrn_reflns_point_group_measured_fraction_full 1.000
_diffrn_reflns_point_group_measured_fraction_max 0.997
_diffrn_reflns_theta_full 25.242
_diffrn_reflns_theta_max 33.183
_diffrn_reflns_theta_min 1.540
_exptl_absorpt_coefficient_mu 0.589
_exptl_absorpt_correction_T_max 0.9300
_exptl_absorpt_correction_T_min 0.8367
_exptl_absorpt_correction_type numerical
_exptl_absorpt_process_details 'Blessing, 1995'
_exptl_crystal_colour dark-red
_exptl_crystal_density_diffrn 1.506
_exptl_crystal_description prism
_exptl_crystal_F_000 1528
_exptl_crystal_recrystallization_method 'Re-crystallisation from solvent: aceotrnile, diethyl ether'
_exptl_crystal_size_max 0.432
_exptl_crystal_size_mid 0.236
_exptl_crystal_size_min 0.198
_refine_diff_density_max 0.642
_refine_diff_density_min -0.435
_refine_diff_density_rms 0.065
_refine_ls_extinction_method none
_refine_ls_goodness_of_fit_ref 1.052
_refine_ls_hydrogen_treatment constr
_refine_ls_matrix_type full
_refine_ls_number_parameters 514
_refine_ls_number_reflns 12669
_refine_ls_number_restraints 63
_refine_ls_restrained_S_all 1.060
_refine_ls_R_factor_all 0.0352
_refine_ls_R_factor_gt 0.0258
_refine_ls_shift/su_max 0.005
_refine_ls_shift/su_mean 0.000
_refine_ls_structure_factor_coef Fsqd
_refine_ls_weighting_details 'w=1/[\s^2^(Fo^2^)+(0.0317P)^2^+1.7530P] where P=(Fo^2^+2Fc^2^)/3'
_refine_ls_weighting_scheme calc
_refine_ls_wR_factor_gt 0.0638
_refine_ls_wR_factor_ref 0.0709
_reflns_Friedel_coverage 0.000
_reflns_number_gt 10757
_reflns_number_total 12669
_reflns_threshold_expression 'I > 2\s(I)'
_cod_data_source_file d2sc03227a2.cif
_cod_data_source_block sar243
_cod_database_code 1567323
_shelx_shelxl_version_number 2018/3
_shelx_space_group_comment
;
The symmetry employed for this shelxl refinement is uniquely defined
by the following loop, which should always be used as a source of
symmetry information in preference to the above space-group names.
They are only intended as comments.
;
_shelx_estimated_absorpt_t_max 0.892
_shelx_estimated_absorpt_t_min 0.785
_olex2_refinement_description
;
1. Fixed Uiso
 At 1.2 times of:
  All C(H) groups
 At 1.5 times of:
  All C(H,H,H) groups
2. Restrained distances
 F7A-F6A \\sim F7B-F8B
 with sigma of 0.04
 F2A-F1A \\sim F2B-F1B
 with sigma of 0.04
 F7A-B2 \\sim F7B-B2A
 with sigma of 0.04
 F7A-F5A \\sim F7B-F6B
 with sigma of 0.04
 F7A-F8A \\sim F7B-F5B
 with sigma of 0.04
 F6A-B2 \\sim F8B-B2A
 with sigma of 0.04
 F6A-F5A \\sim F8B-F6B
 with sigma of 0.04
 F6A-F8A \\sim F8B-F5B
 with sigma of 0.04
 F1A-B1 \\sim F1B-B1
 with sigma of 0.02
 B2-F5A \\sim B2A-F6B
 with sigma of 0.04
 B2-F8A \\sim B2A-F5B
 with sigma of 0.04
 F3A-B1 \\sim F3B-B1
 with sigma of 0.04
 F4A-B1 \\sim F4B-B1
 with sigma of 0.04
 F5A-F8A \\sim F6B-F5B
 with sigma of 0.04
 F2A-B1 \\sim F2B-B1
 with sigma of 0.04
3. Uiso/Uaniso restraints and constraints
Uanis(F8A) \\sim Ueq, Uanis(F8B) \\sim Ueq, Uanis(F7A) \\sim Ueq, Uanis(F7B)
\\sim Ueq, Uanis(F5B) \\sim Ueq, Uanis(F5A) \\sim Ueq, Uanis(F6B) \\sim Ueq,
Uanis(F6A) \\sim Ueq: with sigma of 0.05 and sigma for terminal atoms of 0.03
4. Others
 Sof(F6B)=Sof(F7B)=Sof(B2A)=Sof(F8B)=Sof(F5B)=1-FVAR(1)
 Sof(F7A)=Sof(F6A)=Sof(B2)=Sof(F5A)=Sof(F8A)=FVAR(1)
 Sof(F1B)=Sof(F3B)=Sof(F2B)=Sof(F4B)=1-FVAR(2)
 Sof(F3A)=Sof(F4A)=Sof(F2A)=Sof(F1A)=FVAR(2)
5.a Aromatic/amide H refined with riding coordinates:
 C3(H00D), C8(H00J), C6(H00L), C12(H00N), C4(H00P), C5(H00Q), C18(H00R),
 C9(H00S), C14(H00U), C11(H00W), C10(H00Z), C17(H012), C15(H013), C16(H017)
5.b Idealised Me refined as rotating group:
 C26(H00A,H00B,H00C), C25(H00E,H00F,H00G), C29(H00H,H00I,H00K), C27(H01A,H01B,
 H01C), C28(H01D,H01E,H01F), C33(H01J,H01K,H01L), C31(H01G,H01H,H01I)
;
_olex2_submission_original_sample_id sar243
_olex2_submission_special_instructions 'No special instructions were received'

loop_
_space_group_symop_operation_xyz
'x, y, z'
'-x, y+1/2, -z+1/2'
'-x, -y, -z'
'x, -y-1/2, z-1/2'

loop_
_atom_site_label
_atom_site_type_symbol
_atom_site_fract_x
_atom_site_fract_y
_atom_site_fract_z
_atom_site_U_iso_or_equiv
_atom_site_adp_type
_atom_site_occupancy
_atom_site_site_symmetry_order
_atom_site_calc_flag
_atom_site_refinement_flags_posn
_atom_site_refinement_flags_adp
_atom_site_refinement_flags_occupancy
_atom_site_disorder_assembly
_atom_site_disorder_group
Rh01 Rh 0.76714(2) 0.29239(2) 0.60215(2) 0.01668(3) Uani 1 1 d . . . . .
F002 F 0.8719(10) 0.7604(8) 0.7598(11) 0.045(2) Uani 0.514(14) 1 d D . P A 1
N003 N 0.63876(8) 0.22050(8) 0.55749(5) 0.01897(18) Uani 1 1 d . . . . .
N004 N 0.82192(8) 0.21187(8) 0.51841(6) 0.02126(19) Uani 1 1 d . . . . .
F005 F 0.9353(7) 0.6062(8) 0.7159(5) 0.0497(14) Uani 0.514(14) 1 d D . P A 1
N006 N 0.79596(9) 0.15863(9) 0.65938(6) 0.0257(2) Uani 1 1 d . . . . .
N007 N 0.67761(12) -0.04821(12) 0.58454(8) 0.0417(3) Uani 1 1 d . . . . .
C008 C 0.65186(9) 0.16163(9) 0.50463(6) 0.0200(2) Uani 1 1 d . . . . .
C009 C 0.75709(9) 0.15442(9) 0.48341(6) 0.0206(2) Uani 1 1 d . . . . .
C00A C 0.80575(10) 0.45030(9) 0.57489(6) 0.0224(2) Uani 1 1 d . . . . .
C00B C 0.54045(9) 0.23121(10) 0.58375(7) 0.0220(2) Uani 1 1 d . . . . .
C00C C 0.87884(9) 0.41285(9) 0.62614(6) 0.0211(2) Uani 1 1 d . . . . .
C00D C 0.57476(10) 0.10165(10) 0.46791(7) 0.0253(2) Uani 1 1 d . . . . .
H00D H 0.506177 0.105922 0.479868 0.030 Uiso 1 1 calc R U . . .
C00E C 0.82590(9) 0.39075(9) 0.68602(6) 0.0210(2) Uani 1 1 d . . . . .
F00F F 0.8860(4) 0.6070(4) 0.8218(2) 0.0659(12) Uani 0.514(14) 1 d D . P A 1
C00G C 0.72048(9) 0.41207(9) 0.67226(7) 0.0219(2) Uani 1 1 d . . . . .
C00H C 0.92541(10) 0.21270(10) 0.49971(8) 0.0260(2) Uani 1 1 d . . . . .
C00I C 0.70920(10) 0.45202(9) 0.60409(7) 0.0233(2) Uani 1 1 d . . . . .
C00J C 0.52518(11) 0.19527(10) 0.64914(7) 0.0260(2) Uani 1 1 d . . . . .
H00J H 0.579368 0.165573 0.676049 0.031 Uiso 1 1 calc R U . . .
C00K C 0.81702(12) 0.08964(11) 0.69333(8) 0.0318(3) Uani 1 1 d . . . . .
C00L C 0.77989(11) 0.08321(10) 0.42933(7) 0.0260(2) Uani 1 1 d . . . . .
H00L H 0.847553 0.074904 0.416152 0.031 Uiso 1 1 calc R U . . .
C00M C 0.99033(10) 0.40965(12) 0.61869(8) 0.0283(3) Uani 1 1 d . . . . .
H00A H 1.020982 0.360307 0.651816 0.042 Uiso 1 1 calc R U . . .
H00B H 1.018764 0.479676 0.626847 0.042 Uiso 1 1 calc R U . . .
H00C H 1.004553 0.386847 0.572512 0.042 Uiso 1 1 calc R U . . .
C00N C 0.46297(11) 0.27814(12) 0.54457(8) 0.0308(3) Uani 1 1 d . . . . .
H00N H 0.474412 0.303256 0.500102 0.037 Uiso 1 1 calc R U . . .
C00O C 0.87194(11) 0.35181(11) 0.75192(7) 0.0278(3) Uani 1 1 d . . . . .
H00E H 0.823090 0.307517 0.774434 0.042 Uiso 1 1 calc R U . . .
H00F H 0.890364 0.411505 0.781300 0.042 Uiso 1 1 calc R U . . .
H00G H 0.932624 0.310795 0.743333 0.042 Uiso 1 1 calc R U . . .
C00P C 0.60142(11) 0.03965(11) 0.41653(7) 0.0293(3) Uani 1 1 d . . . . .
H00P H 0.550190 0.001643 0.391704 0.035 Uiso 1 1 calc R U . . .
C00Q C 0.70449(12) 0.02859(11) 0.39768(7) 0.0293(3) Uani 1 1 d . . . . .
H00Q H 0.719721 -0.018328 0.362073 0.035 Uiso 1 1 calc R U . . .
C00R C 0.94949(13) 0.25386(14) 0.43712(9) 0.0366(3) Uani 1 1 d . . . . .
H00R H 0.898084 0.281363 0.406849 0.044 Uiso 1 1 calc R U . . .
C00S C 0.42910(12) 0.20348(12) 0.67460(9) 0.0335(3) Uani 1 1 d . . . . .
H00S H 0.416949 0.177031 0.718642 0.040 Uiso 1 1 calc R U . . .
C00T C 0.63932(11) 0.40773(12) 0.72231(8) 0.0307(3) Uani 1 1 d . . . . .
H00H H 0.573892 0.395841 0.698133 0.046 Uiso 1 1 calc R U . . .
H00I H 0.637418 0.474187 0.747195 0.046 Uiso 1 1 calc R U . . .
H00K H 0.653317 0.350313 0.754483 0.046 Uiso 1 1 calc R U . . .
C00U C 0.99950(11) 0.17445(13) 0.54521(9) 0.0350(3) Uani 1 1 d . . . . .
H00U H 0.982591 0.148611 0.588545 0.042 Uiso 1 1 calc R U . . .
C00V C 0.65172(12) -0.09482(14) 0.62909(9) 0.0378(3) Uani 1 1 d . . . . .
C00W C 0.36820(12) 0.28762(13) 0.57182(11) 0.0400(4) Uani 1 1 d . . . . .
H00W H 0.314653 0.320352 0.545912 0.048 Uiso 1 1 calc R U . . .
F00X F 0.7197(6) 0.3212(5) 0.3357(4) 0.112(3) Uani 0.529(8) 1 d D U P B 1
F00Y F 0.7707(2) 0.6197(3) 0.7366(4) 0.0508(14) Uani 0.514(14) 1 d D . P A 1
C00Z C 0.35126(12) 0.24994(14) 0.63612(10) 0.0402(4) Uani 1 1 d . . . . .
H00Z H 0.286041 0.255938 0.653948 0.048 Uiso 1 1 calc R U . . .
C010 C 0.82946(12) 0.48790(11) 0.50571(7) 0.0314(3) Uani 1 1 d . . . . .
H01A H 0.887046 0.448423 0.489416 0.047 Uiso 1 1 calc R U . . .
H01B H 0.846438 0.562614 0.507775 0.047 Uiso 1 1 calc R U . . .
H01C H 0.770501 0.477404 0.474424 0.047 Uiso 1 1 calc R U . . .
C011 C 0.61426(11) 0.49446(12) 0.57125(9) 0.0338(3) Uani 1 1 d . . . . .
H01D H 0.614030 0.482107 0.522043 0.051 Uiso 1 1 calc R U . . .
H01E H 0.610236 0.569914 0.579982 0.051 Uiso 1 1 calc R U . . .
H01F H 0.555976 0.459309 0.590085 0.051 Uiso 1 1 calc R U . . .
C012 C 1.04997(16) 0.25422(18) 0.41941(12) 0.0526(5) Uani 1 1 d . . . . .
H012 H 1.067610 0.282164 0.376780 0.063 Uiso 1 1 calc R U . . .
C013 C 1.09974(12) 0.17477(15) 0.52583(13) 0.0489(5) Uani 1 1 d . . . . .
H013 H 1.151498 0.147549 0.555942 0.059 Uiso 1 1 calc R U . . .
F014 F 0.6083(6) 0.3528(5) 0.4134(3) 0.124(3) Uani 0.529(8) 1 d D U P B 1
B015 B 0.6398(10) 0.3729(12) 0.3536(7) 0.043(3) Uani 0.529(8) 1 d D . P B 1
B016 B 0.86516(14) 0.65159(14) 0.75545(10) 0.0343(3) Uani 1 1 d D . . . .
C017 C 1.12410(14) 0.21403(16) 0.46372(14) 0.0555(6) Uani 1 1 d . . . . .
H017 H 1.192509 0.213531 0.451131 0.067 Uiso 1 1 calc R U . . .
C018 C 0.61976(17) -0.1537(2) 0.68795(14) 0.0678(7) Uani 1 1 d . . . . .
H01J H 0.557907 -0.192820 0.675458 0.102 Uiso 1 1 calc R U . . .
H01K H 0.606615 -0.105160 0.725110 0.102 Uiso 1 1 calc R U . . .
H01L H 0.673285 -0.202832 0.702808 0.102 Uiso 1 1 calc R U . . .
C019 C 0.84561(16) 0.00122(15) 0.73691(12) 0.0530(5) Uani 1 1 d . . . . .
H01G H 0.847447 -0.062743 0.709407 0.080 Uiso 1 1 calc R U . . .
H01H H 0.796001 -0.007052 0.771986 0.080 Uiso 1 1 calc R U . . .
H01I H 0.912613 0.013938 0.758661 0.080 Uiso 1 1 calc R U . . .
F01A F 0.6531(5) 0.4774(2) 0.3527(5) 0.117(3) Uani 0.529(8) 1 d D U P B 1
F01C F 0.5684(6) 0.3481(9) 0.3072(3) 0.179(4) Uani 0.529(8) 1 d D U P B 1
F01B F 0.6197(4) 0.4054(9) 0.4123(3) 0.146(4) Uani 0.471(8) 1 d D U P B 2
F1 F 0.7334(6) 0.3423(9) 0.3536(5) 0.127(4) Uani 0.471(8) 1 d D U P B 2
B0 B 0.6342(9) 0.3747(11) 0.3499(7) 0.032(3) Uani 0.471(8) 1 d D . P B 2
F0 F 0.5715(8) 0.2983(6) 0.3393(6) 0.182(4) Uani 0.471(8) 1 d D U P B 2
F01D F 0.6153(4) 0.4447(6) 0.3038(4) 0.114(3) Uani 0.471(8) 1 d D U P B 2
F00Z F 0.7906(4) 0.6428(5) 0.6998(6) 0.076(2) Uani 0.486(14) 1 d D . P A 2
F2 F 0.8714(12) 0.7549(9) 0.7695(12) 0.050(3) Uani 0.486(14) 1 d D . P A 2
F00G F 0.8363(10) 0.5972(3) 0.8063(5) 0.102(4) Uani 0.486(14) 1 d D . P A 2
F3 F 0.9539(7) 0.6218(9) 0.7289(6) 0.061(2) Uani 0.486(14) 1 d D . P A 2

loop_
_atom_site_aniso_label
_atom_site_aniso_U_11
_atom_site_aniso_U_22
_atom_site_aniso_U_33
_atom_site_aniso_U_23
_atom_site_aniso_U_13
_atom_site_aniso_U_12
Rh01 0.01811(4) 0.01594(4) 0.01577(4) 0.00072(3) -0.00161(3) -0.00116(3)
F002 0.047(3) 0.0169(17) 0.071(6) -0.001(2) 0.005(2) -0.0010(18)
N003 0.0188(4) 0.0197(4) 0.0181(4) 0.0011(3) -0.0021(3) -0.0012(3)
N004 0.0209(4) 0.0217(4) 0.0212(5) -0.0007(4) 0.0013(4) 0.0003(4)
F005 0.045(3) 0.0424(19) 0.064(3) -0.0094(17) 0.025(2) 0.0043(19)
N006 0.0300(5) 0.0211(5) 0.0251(5) 0.0008(4) -0.0076(4) -0.0019(4)
N007 0.0424(7) 0.0416(8) 0.0402(8) 0.0072(6) -0.0069(6) -0.0006(6)
C008 0.0221(5) 0.0184(5) 0.0191(5) 0.0018(4) -0.0037(4) -0.0011(4)
C009 0.0243(5) 0.0190(5) 0.0183(5) 0.0006(4) -0.0003(4) -0.0004(4)
C00A 0.0278(6) 0.0175(5) 0.0218(5) 0.0012(4) 0.0004(4) -0.0032(4)
C00B 0.0199(5) 0.0207(5) 0.0253(6) -0.0017(4) 0.0003(4) -0.0029(4)
C00C 0.0226(5) 0.0191(5) 0.0216(5) -0.0011(4) -0.0010(4) -0.0042(4)
C00D 0.0265(6) 0.0237(5) 0.0249(6) -0.0003(4) -0.0065(5) -0.0040(4)
C00E 0.0243(5) 0.0202(5) 0.0182(5) -0.0023(4) -0.0009(4) -0.0038(4)
F00F 0.092(3) 0.067(2) 0.0376(15) 0.0096(13) -0.0094(19) -0.012(2)
C00G 0.0241(5) 0.0189(5) 0.0228(6) -0.0033(4) 0.0021(4) -0.0019(4)
C00H 0.0227(5) 0.0239(5) 0.0319(7) -0.0060(5) 0.0052(5) -0.0014(4)
C00I 0.0263(5) 0.0162(5) 0.0270(6) -0.0005(4) -0.0023(4) -0.0001(4)
C00J 0.0281(6) 0.0249(6) 0.0252(6) -0.0041(4) 0.0033(5) -0.0047(5)
C00K 0.0352(7) 0.0239(6) 0.0349(7) 0.0046(5) -0.0122(6) -0.0049(5)
C00L 0.0317(6) 0.0237(5) 0.0227(6) -0.0040(4) 0.0019(5) 0.0001(5)
C00M 0.0226(5) 0.0318(6) 0.0307(7) -0.0032(5) 0.0021(5) -0.0064(5)
C00N 0.0222(6) 0.0326(7) 0.0373(8) 0.0041(5) -0.0024(5) 0.0007(5)
C00O 0.0333(6) 0.0307(6) 0.0189(6) -0.0002(5) -0.0048(5) -0.0031(5)
C00P 0.0349(7) 0.0254(6) 0.0267(6) -0.0031(5) -0.0085(5) -0.0054(5)
C00Q 0.0400(7) 0.0241(6) 0.0235(6) -0.0046(5) -0.0024(5) -0.0003(5)
C00R 0.0383(8) 0.0386(8) 0.0337(8) -0.0060(6) 0.0119(6) -0.0086(7)
C00S 0.0363(7) 0.0292(6) 0.0364(8) -0.0094(6) 0.0139(6) -0.0099(6)
C00T 0.0292(6) 0.0315(7) 0.0321(7) -0.0075(5) 0.0095(5) -0.0040(5)
C00U 0.0234(6) 0.0309(7) 0.0506(9) -0.0010(6) -0.0001(6) 0.0018(5)
C00V 0.0318(7) 0.0392(8) 0.0416(9) 0.0077(7) -0.0076(6) 0.0012(6)
C00W 0.0225(6) 0.0385(8) 0.0587(11) -0.0002(7) -0.0008(6) 0.0031(6)
F00X 0.131(5) 0.072(2) 0.140(6) -0.005(3) 0.075(4) 0.049(3)
F00Y 0.0316(12) 0.0416(14) 0.079(3) -0.0189(17) -0.0023(13) -0.0079(9)
C00Z 0.0267(7) 0.0346(8) 0.0605(11) -0.0121(7) 0.0139(7) -0.0050(6)
C010 0.0434(8) 0.0262(6) 0.0246(6) 0.0064(5) 0.0025(5) -0.0046(6)
C011 0.0312(7) 0.0257(6) 0.0437(8) 0.0036(6) -0.0074(6) 0.0057(5)
C012 0.0497(10) 0.0560(11) 0.0547(12) -0.0143(9) 0.0293(9) -0.0158(9)
C013 0.0231(7) 0.0390(9) 0.0845(15) -0.0093(9) 0.0021(8) 0.0047(6)
F014 0.197(6) 0.116(4) 0.067(3) 0.045(3) 0.076(3) 0.046(4)
B015 0.055(6) 0.039(5) 0.034(4) 0.004(3) -0.013(3) -0.001(4)
B016 0.0327(8) 0.0266(7) 0.0444(10) -0.0070(6) 0.0100(7) -0.0038(6)
C017 0.0311(8) 0.0509(11) 0.0865(16) -0.0223(10) 0.0251(9) -0.0072(8)
C018 0.0484(11) 0.0876(18) 0.0677(15) 0.0410(14) 0.0048(10) -0.0010(12)
C019 0.0574(11) 0.0345(8) 0.0643(13) 0.0258(8) -0.0271(10) -0.0056(8)
F01A 0.137(4) 0.0326(14) 0.184(6) -0.008(2) 0.042(4) -0.0039(18)
F01C 0.156(5) 0.284(11) 0.090(4) -0.075(5) -0.077(4) -0.004(7)
F01B 0.071(3) 0.286(10) 0.077(4) -0.118(5) -0.030(3) 0.051(4)
F1 0.073(3) 0.210(9) 0.096(4) -0.021(5) -0.014(3) 0.084(4)
B0 0.036(4) 0.034(5) 0.027(4) -0.010(4) 0.006(3) 0.005(3)
F0 0.212(8) 0.117(5) 0.210(10) 0.027(5) -0.079(7) -0.116(5)
F01D 0.109(4) 0.106(5) 0.125(5) 0.073(4) -0.001(3) 0.015(3)
F00Z 0.052(2) 0.065(2) 0.108(5) -0.034(3) -0.017(3) -0.0050(18)
F2 0.057(3) 0.034(4) 0.060(4) -0.005(3) 0.004(2) -0.016(3)
F00G 0.181(9) 0.0344(15) 0.098(5) 0.008(2) 0.100(6) -0.003(3)
F3 0.041(3) 0.054(4) 0.087(5) 0.006(3) 0.018(3) 0.017(3)

loop_
_atom_type_symbol
_atom_type_description
_atom_type_scat_dispersion_real
_atom_type_scat_dispersion_imag
_atom_type_scat_source
C C 0.0033 0.0016 'International Tables Vol C Tables 4.2.6.8 and 6.1.1.4'
H H 0.0000 0.0000 'International Tables Vol C Tables 4.2.6.8 and 6.1.1.4'
B B 0.0013 0.0007 'International Tables Vol C Tables 4.2.6.8 and 6.1.1.4'
F F 0.0171 0.0103 'International Tables Vol C Tables 4.2.6.8 and 6.1.1.4'
N N 0.0061 0.0033 'International Tables Vol C Tables 4.2.6.8 and 6.1.1.4'
Rh Rh -1.1178 0.9187 'International Tables Vol C Tables 4.2.6.8 and 6.1.1.4'

loop_
_geom_angle_atom_site_label_1
_geom_angle_atom_site_label_2
_geom_angle_atom_site_label_3
_geom_angle
_geom_angle_site_symmetry_1
_geom_angle_site_symmetry_3
_geom_angle_publ_flag
N003 Rh01 N004 76.07(4) . . ?
N003 Rh01 C00A 120.30(4) . . ?
N003 Rh01 C00C 159.33(4) . . ?
N003 Rh01 C00E 145.40(4) . . ?
N003 Rh01 C00G 109.06(4) . . ?
N003 Rh01 C00I 97.93(4) . . ?
N004 Rh01 C00A 99.68(5) . . ?
N004 Rh01 C00C 105.10(4) . . ?
N004 Rh01 C00E 138.51(4) . . ?
N004 Rh01 C00G 164.48(5) . . ?
N004 Rh01 C00I 127.35(5) . . ?
N006 Rh01 N003 89.53(4) . . ?
N006 Rh01 N004 87.76(4) . . ?
N006 Rh01 C00A 150.15(5) . . ?
N006 Rh01 C00C 111.09(5) . . ?
N006 Rh01 C00E 90.78(4) . . ?
N006 Rh01 C00G 106.64(5) . . ?
N006 Rh01 C00I 144.88(5) . . ?
C00A Rh01 C00C 39.06(5) . . ?
C00A Rh01 C00E 64.54(5) . . ?
C00A Rh01 C00G 64.95(5) . . ?
C00A Rh01 C00I 38.43(5) . . ?
C00C Rh01 C00E 38.22(5) . . ?
C00C Rh01 C00I 64.55(5) . . ?
C00G Rh01 C00C 64.77(5) . . ?
C00G Rh01 C00E 38.50(5) . . ?
C00G Rh01 C00I 38.58(5) . . ?
C00I Rh01 C00E 64.07(5) . . ?
C008 N003 Rh01 116.96(8) . . ?
C008 N003 C00B 120.12(10) . . ?
C00B N003 Rh01 122.89(8) . . ?
C009 N004 Rh01 116.57(9) . . ?
C009 N004 C00H 118.86(11) . . ?
C00H N004 Rh01 124.51(8) . . ?
C00K N006 Rh01 174.91(11) . . ?
N003 C008 C009 115.15(10) . . ?
N003 C008 C00D 126.08(12) . . ?
C00D C008 C009 118.73(11) . . ?
N004 C009 C008 115.05(11) . . ?
N004 C009 C00L 126.14(12) . . ?
C00L C009 C008 118.75(11) . . ?
C00C C00A Rh01 71.08(7) . . ?
C00C C00A C010 125.48(12) . . ?
C00I C00A Rh01 71.73(7) . . ?
C00I C00A C00C 107.93(11) . . ?
C00I C00A C010 126.45(12) . . ?
C010 C00A Rh01 126.26(9) . . ?
C00J C00B N003 118.52(11) . . ?
C00J C00B C00N 121.33(13) . . ?
C00N C00B N003 120.14(12) . . ?
C00A C00C Rh01 69.85(7) . . ?
C00A C00C C00M 125.04(12) . . ?
C00E C00C Rh01 71.52(7) . . ?
C00E C00C C00A 107.59(11) . . ?
C00E C00C C00M 127.07(12) . . ?
C00M C00C Rh01 128.83(9) . . ?
C008 C00D H00D 120.5 . . ?
C00P C00D C008 118.97(13) . . ?
C00P C00D H00D 120.5 . . ?
C00C C00E Rh01 70.26(7) . . ?
C00C C00E C00G 108.54(11) . . ?
C00C C00E C00O 125.92(12) . . ?
C00G C00E Rh01 70.01(7) . . ?
C00G C00E C00O 125.54(12) . . ?
C00O C00E Rh01 125.48(9) . . ?
C00E C00G Rh01 71.49(7) . . ?
C00E C00G C00T 126.35(12) . . ?
C00I C00G Rh01 71.13(7) . . ?
C00I C00G C00E 107.52(11) . . ?
C00I C00G C00T 125.64(12) . . ?
C00T C00G Rh01 128.99(9) . . ?
C00R C00H N004 119.44(13) . . ?
C00U C00H N004 119.17(13) . . ?
C00U C00H C00R 121.38(14) . . ?
C00A C00I Rh01 69.84(7) . . ?
C00A C00I C00G 108.34(11) . . ?
C00A C00I C011 125.86(13) . . ?
C00G C00I Rh01 70.29(7) . . ?
C00G C00I C011 125.69(13) . . ?
C011 C00I Rh01 128.60(9) . . ?
C00B C00J H00J 120.6 . . ?
C00B C00J C00S 118.89(14) . . ?
C00S C00J H00J 120.6 . . ?
N006 C00K C019 179.20(19) . . ?
C009 C00L H00L 120.3 . . ?
C00Q C00L C009 119.43(13) . . ?
C00Q C00L H00L 120.3 . . ?
C00C C00M H00A 109.5 . . ?
C00C C00M H00B 109.5 . . ?
C00C C00M H00C 109.5 . . ?
H00A C00M H00B 109.5 . . ?
H00A C00M H00C 109.5 . . ?
H00B C00M H00C 109.5 . . ?
C00B C00N H00N 120.7 . . ?
C00B C00N C00W 118.64(15) . . ?
C00W C00N H00N 120.7 . . ?
C00E C00O H00E 109.5 . . ?
C00E C00O H00F 109.5 . . ?
C00E C00O H00G 109.5 . . ?
H00E C00O H00F 109.5 . . ?
H00E C00O H00G 109.5 . . ?
H00F C00O H00G 109.5 . . ?
C00D C00P H00P 118.7 . . ?
C00D C00P C00Q 122.53(12) . . ?
C00Q C00P H00P 118.7 . . ?
C00L C00Q C00P 121.48(13) . . ?
C00L C00Q H00Q 119.3 . . ?
C00P C00Q H00Q 119.3 . . ?
C00H C00R H00R 120.5 . . ?
C00H C00R C012 119.02(18) . . ?
C012 C00R H00R 120.5 . . ?
C00J C00S H00S 119.8 . . ?
C00Z C00S C00J 120.34(15) . . ?
C00Z C00S H00S 119.8 . . ?
C00G C00T H00H 109.5 . . ?
C00G C00T H00I 109.5 . . ?
C00G C00T H00K 109.5 . . ?
H00H C00T H00I 109.5 . . ?
H00H C00T H00K 109.5 . . ?
H00I C00T H00K 109.5 . . ?
C00H C00U H00U 120.8 . . ?
C00H C00U C013 118.39(18) . . ?
C013 C00U H00U 120.8 . . ?
N007 C00V C018 178.6(2) . . ?
C00N C00W H00W 119.7 . . ?
C00Z C00W C00N 120.66(16) . . ?
C00Z C00W H00W 119.7 . . ?
C00S C00Z H00Z 120.0 . . ?
C00W C00Z C00S 120.10(14) . . ?
C00W C00Z H00Z 120.0 . . ?
C00A C010 H01A 109.5 . . ?
C00A C010 H01B 109.5 . . ?
C00A C010 H01C 109.5 . . ?
H01A C010 H01B 109.5 . . ?
H01A C010 H01C 109.5 . . ?
H01B C010 H01C 109.5 . . ?
C00I C011 H01D 109.5 . . ?
C00I C011 H01E 109.5 . . ?
C00I C011 H01F 109.5 . . ?
H01D C011 H01E 109.5 . . ?
H01D C011 H01F 109.5 . . ?
H01E C011 H01F 109.5 . . ?
C00R C012 H012 120.0 . . ?
C017 C012 C00R 120.05(19) . . ?
C017 C012 H012 120.0 . . ?
C00U C013 H013 119.7 . . ?
C017 C013 C00U 120.62(19) . . ?
C017 C013 H013 119.7 . . ?
F00X B015 F01A 112.8(11) . . ?
F00X B015 F01C 104.8(11) . . ?
F014 B015 F00X 116.3(12) . . ?
F014 B015 F01A 104.8(10) . . ?
F014 B015 F01C 109.3(12) . . ?
F01C B015 F01A 108.6(11) . . ?
F002 B016 F00F 109.2(9) . . ?
F005 B016 F002 114.4(8) . . ?
F005 B016 F00F 104.0(6) . . ?
F00Y B016 F002 111.9(6) . . ?
F00Y B016 F005 111.2(4) . . ?
F00Y B016 F00F 105.4(3) . . ?
F2 B016 F00Z 105.3(9) . . ?
F2 B016 F3 107.8(9) . . ?
F00G B016 F00Z 109.2(4) . . ?
F00G B016 F2 112.6(10) . . ?
F00G B016 F3 116.1(7) . . ?
F3 B016 F00Z 105.0(5) . . ?
C012 C017 H017 119.7 . . ?
C013 C017 C012 120.51(16) . . ?
C013 C017 H017 119.7 . . ?
C00V C018 H01J 109.5 . . ?
C00V C018 H01K 109.5 . . ?
C00V C018 H01L 109.5 . . ?
H01J C018 H01K 109.5 . . ?
H01J C018 H01L 109.5 . . ?
H01K C018 H01L 109.5 . . ?
C00K C019 H01G 109.5 . . ?
C00K C019 H01H 109.5 . . ?
C00K C019 H01I 109.5 . . ?
H01G C019 H01H 109.5 . . ?
H01G C019 H01I 109.5 . . ?
H01H C019 H01I 109.5 . . ?
F01B B0 F1 102.9(11) . . ?
F0 B0 F01B 104.9(10) . . ?
F0 B0 F1 112.7(11) . . ?
F01D B0 F01B 114.8(10) . . ?
F01D B0 F1 113.4(10) . . ?
F01D B0 F0 107.9(11) . . ?

loop_
_geom_bond_atom_site_label_1
_geom_bond_atom_site_label_2
_geom_bond_distance
_geom_bond_site_symmetry_2
_geom_bond_publ_flag
Rh01 N003 2.0883(10) . ?
Rh01 N004 2.0986(11) . ?
Rh01 N006 2.0700(11) . ?
Rh01 C00A 2.1530(12) . ?
Rh01 C00C 2.1695(12) . ?
Rh01 C00E 2.1861(12) . ?
Rh01 C00G 2.1666(12) . ?
Rh01 C00I 2.1778(12) . ?
F002 B016 1.394(10) . ?
N003 C008 1.3005(16) . ?
N003 C00B 1.4289(16) . ?
N004 C009 1.3009(16) . ?
N004 C00H 1.4350(17) . ?
F005 B016 1.368(8) . ?
N006 C00K 1.1318(18) . ?
N007 C00V 1.125(2) . ?
C008 C009 1.4755(17) . ?
C008 C00D 1.4421(17) . ?
C009 C00L 1.4412(18) . ?
C00A C00C 1.4452(18) . ?
C00A C00I 1.4255(19) . ?
C00A C010 1.4895(19) . ?
C00B C00J 1.3886(19) . ?
C00B C00N 1.3892(19) . ?
C00C C00E 1.4260(17) . ?
C00C C00M 1.4905(18) . ?
C00D H00D 0.9500 . ?
C00D C00P 1.343(2) . ?
C00E C00G 1.4350(17) . ?
C00E C00O 1.4909(18) . ?
F00F B016 1.438(5) . ?
C00G C00I 1.4351(18) . ?
C00G C00T 1.4915(18) . ?
C00H C00R 1.389(2) . ?
C00H C00U 1.385(2) . ?
C00I C011 1.4878(19) . ?
C00J H00J 0.9500 . ?
C00J C00S 1.392(2) . ?
C00K C019 1.456(2) . ?
C00L H00L 0.9500 . ?
C00L C00Q 1.3458(19) . ?
C00M H00A 0.9800 . ?
C00M H00B 0.9800 . ?
C00M H00C 0.9800 . ?
C00N H00N 0.9500 . ?
C00N C00W 1.392(2) . ?
C00O H00E 0.9800 . ?
C00O H00F 0.9800 . ?
C00O H00G 0.9800 . ?
C00P H00P 0.9500 . ?
C00P C00Q 1.437(2) . ?
C00Q H00Q 0.9500 . ?
C00R H00R 0.9500 . ?
C00R C012 1.391(2) . ?
C00S H00S 0.9500 . ?
C00S C00Z 1.383(3) . ?
C00T H00H 0.9800 . ?
C00T H00I 0.9800 . ?
C00T H00K 0.9800 . ?
C00U H00U 0.9500 . ?
C00U C013 1.398(2) . ?
C00V C018 1.459(3) . ?
C00W H00W 0.9500 . ?
C00W C00Z 1.381(3) . ?
F00X B015 1.309(13) . ?
F00Y B016 1.350(3) . ?
C00Z H00Z 0.9500 . ?
C010 H01A 0.9800 . ?
C010 H01B 0.9800 . ?
C010 H01C 0.9800 . ?
C011 H01D 0.9800 . ?
C011 H01E 0.9800 . ?
C011 H01F 0.9800 . ?
C012 H012 0.9500 . ?
C012 C017 1.380(4) . ?
C013 H013 0.9500 . ?
C013 C017 1.372(3) . ?
F014 B015 1.293(14) . ?
B015 F01A 1.346(15) . ?
B015 F01C 1.320(15) . ?
B016 F00Z 1.443(6) . ?
B016 F2 1.349(12) . ?
B016 F00G 1.290(5) . ?
B016 F3 1.361(10) . ?
C017 H017 0.9500 . ?
C018 H01J 0.9800 . ?
C018 H01K 0.9800 . ?
C018 H01L 0.9800 . ?
C019 H01G 0.9800 . ?
C019 H01H 0.9800 . ?
C019 H01I 0.9800 . ?
F01B B0 1.309(12) . ?
F1 B0 1.376(13) . ?
B0 F0 1.291(15) . ?
B0 F01D 1.290(15) . ?

loop_
_geom_torsion_atom_site_label_1
_geom_torsion_atom_site_label_2
_geom_torsion_atom_site_label_3
_geom_torsion_atom_site_label_4
_geom_torsion
_geom_torsion_site_symmetry_1
_geom_torsion_site_symmetry_2
_geom_torsion_site_symmetry_3
_geom_torsion_site_symmetry_4
_geom_torsion_publ_flag
Rh01 N003 C008 C009 -0.24(13) . . . . ?
Rh01 N003 C008 C00D 177.32(10) . . . . ?
Rh01 N003 C00B C00J -61.46(14) . . . . ?
Rh01 N003 C00B C00N 117.58(12) . . . . ?
Rh01 N004 C009 C008 4.96(14) . . . . ?
Rh01 N004 C009 C00L -172.21(10) . . . . ?
Rh01 N004 C00H C00R -117.70(13) . . . . ?
Rh01 N004 C00H C00U 60.89(16) . . . . ?
Rh01 C00A C00C C00E -61.94(8) . . . . ?
Rh01 C00A C00C C00M 123.95(12) . . . . ?
Rh01 C00A C00I C00G 59.99(8) . . . . ?
Rh01 C00A C00I C011 -123.69(13) . . . . ?
Rh01 C00C C00E C00G -59.78(8) . . . . ?
Rh01 C00C C00E C00O 120.10(13) . . . . ?
Rh01 C00E C00G C00I -62.40(8) . . . . ?
Rh01 C00E C00G C00T 125.27(13) . . . . ?
Rh01 C00G C00I C00A -59.71(8) . . . . ?
Rh01 C00G C00I C011 123.96(13) . . . . ?
N003 C008 C009 N004 -3.13(16) . . . . ?
N003 C008 C009 C00L 174.26(11) . . . . ?
N003 C008 C00D C00P -176.17(13) . . . . ?
N003 C00B C00J C00S -178.72(11) . . . . ?
N003 C00B C00N C00W -179.79(13) . . . . ?
N004 C009 C00L C00Q 179.87(13) . . . . ?
N004 C00H C00R C012 -179.93(15) . . . . ?
N004 C00H C00U C013 179.28(14) . . . . ?
C008 N003 C00B C00J 116.57(13) . . . . ?
C008 N003 C00B C00N -64.39(16) . . . . ?
C008 C009 C00L C00Q 2.80(19) . . . . ?
C008 C00D C00P C00Q 1.6(2) . . . . ?
C009 N004 C00H C00R 65.22(17) . . . . ?
C009 N004 C00H C00U -116.18(15) . . . . ?
C009 C008 C00D C00P 1.31(18) . . . . ?
C009 C00L C00Q C00P 0.0(2) . . . . ?
C00A C00C C00E Rh01 60.86(8) . . . . ?
C00A C00C C00E C00G 1.09(13) . . . . ?
C00A C00C C00E C00O -179.04(12) . . . . ?
C00B N003 C008 C009 -178.39(10) . . . . ?
C00B N003 C008 C00D -0.82(18) . . . . ?
C00B C00J C00S C00Z -2.2(2) . . . . ?
C00B C00N C00W C00Z -0.8(2) . . . . ?
C00C C00A C00I Rh01 -62.25(8) . . . . ?
C00C C00A C00I C00G -2.26(13) . . . . ?
C00C C00A C00I C011 174.06(12) . . . . ?
C00C C00E C00G Rh01 59.93(8) . . . . ?
C00C C00E C00G C00I -2.47(13) . . . . ?
C00C C00E C00G C00T -174.81(12) . . . . ?
C00D C008 C009 N004 179.11(11) . . . . ?
C00D C008 C009 C00L -3.50(17) . . . . ?
C00D C00P C00Q C00L -2.4(2) . . . . ?
C00E C00G C00I Rh01 62.63(8) . . . . ?
C00E C00G C00I C00A 2.92(13) . . . . ?
C00E C00G C00I C011 -173.41(12) . . . . ?
C00H N004 C009 C008 -177.74(11) . . . . ?
C00H N004 C009 C00L 5.10(19) . . . . ?
C00H C00R C012 C017 0.0(3) . . . . ?
C00H C00U C013 C017 1.3(3) . . . . ?
C00I C00A C00C Rh01 62.66(8) . . . . ?
C00I C00A C00C C00E 0.73(13) . . . . ?
C00I C00A C00C C00M -173.39(12) . . . . ?
C00J C00B C00N C00W -0.8(2) . . . . ?
C00J C00S C00Z C00W 0.6(2) . . . . ?
C00M C00C C00E Rh01 -125.18(13) . . . . ?
C00M C00C C00E C00G 175.05(12) . . . . ?
C00M C00C C00E C00O -5.1(2) . . . . ?
C00N C00B C00J C00S 2.3(2) . . . . ?
C00N C00W C00Z C00S 0.9(3) . . . . ?
C00O C00E C00G Rh01 -119.95(12) . . . . ?
C00O C00E C00G C00I 177.65(12) . . . . ?
C00O C00E C00G C00T 5.3(2) . . . . ?
C00R C00H C00U C013 -2.1(2) . . . . ?
C00R C012 C017 C013 -0.9(3) . . . . ?
C00T C00G C00I Rh01 -124.97(13) . . . . ?
C00T C00G C00I C00A 175.33(12) . . . . ?
C00T C00G C00I C011 -1.0(2) . . . . ?
C00U C00H C00R C012 1.5(2) . . . . ?
C00U C013 C017 C012 0.2(3) . . . . ?
C010 C00A C00C Rh01 -121.57(13) . . . . ?
C010 C00A C00C C00E 176.49(12) . . . . ?
C010 C00A C00C C00M 2.4(2) . . . . ?
C010 C00A C00I Rh01 122.04(13) . . . . ?
C010 C00A C00I C00G -177.97(12) . . . . ?
C010 C00A C00I C011 -1.7(2) . . . . ?
